data_2013752
loop_
_publ_author_name
'Lu, Liping '
'Zhu, Miaoli'
'Yang, Pin'

_publ_section_title
;
 Cocrystal of the [Mn^IV^(C~2~H~7~N~5~)~3~]^4+^ ion and biguanidium: a
 double hydrogen-bond interaction with guanidinium-recognizing anions
;
_journal_issue 1
_journal_name_full 'Acta Crystallographica Section C'
_journal_page_first m18
_journal_page_last m20
_journal_paper_doi 10.1107/S0108270103024892
_journal_volume 60
_journal_year 2004
_chemical_formula_iupac '(C2 H9 N5) [Mn (C2 H7 N5)3] (N O3)6'
_chemical_formula_moiety 'C2 H9 N5 2+, C6 H21 Mn N15 4+, 6N O3 1-'
_chemical_formula_sum 'C8 H30 Mn N26 O18'
_chemical_formula_weight 833.52
_chemical_name_systematic
;
Tribiguanidomanganese(iV) biguuanidium hexanitrate
;
_space_group_IT_number 2
_symmetry_cell_setting triclinic
_symmetry_space_group_name_Hall '-P 1'
_symmetry_space_group_name_H-M 'P -1'
_atom_sites_solution_hydrogens geom
_atom_sites_solution_primary direct
_atom_sites_solution_secondary difmap
_audit_creation_method SHELXL-97
_cell_angle_alpha 105.673(2)
_cell_angle_beta 104.037(2)
_cell_angle_gamma 104.891(2)
_cell_formula_units_Z 2
_cell_length_a 9.4222(19)
_cell_length_b 12.803(3)
_cell_length_c 14.452(3)
_cell_measurement_reflns_used 2688
_cell_measurement_temperature 184(2)
_cell_measurement_theta_max 26.51
_cell_measurement_theta_min 2.36
_cell_volume 1528.3(6)
_computing_cell_refinement 'SAINT (Bruker, 2000)'
_computing_data_collection 'SMART (Bruker, 2000)'
_computing_data_reduction SAINT
_computing_molecular_graphics 'SHELXTL/PC (Sheldrick, 1999)'
_computing_publication_material SHELXTL/PC
_computing_structure_refinement 'SHELXL97 (Sheldrick, 1997)'
_computing_structure_solution 'SHELXS97 (Sheldrick, 1997)'
_diffrn_ambient_temperature 184(2)
_diffrn_measured_fraction_theta_full 26.51
_diffrn_measured_fraction_theta_max 0.978
_diffrn_measurement_device_type 'SMART 1K CCD area-detector'
_diffrn_measurement_method '\f and \w scans'
_diffrn_radiation_monochromator graphite
_diffrn_radiation_source 'fine-focus sealed tube'
_diffrn_radiation_type MoK\a
_diffrn_radiation_wavelength 0.71073
_diffrn_reflns_av_R_equivalents 0.0224
_diffrn_reflns_av_sigmaI/netI 0.0573
_diffrn_reflns_limit_h_max 11
_diffrn_reflns_limit_h_min -11
_diffrn_reflns_limit_k_max 15
_diffrn_reflns_limit_k_min -15
_diffrn_reflns_limit_l_max 17
_diffrn_reflns_limit_l_min -15
_diffrn_reflns_number 6316
_diffrn_reflns_theta_full 25.00
_diffrn_reflns_theta_max 25.00
_diffrn_reflns_theta_min 1.55
_diffrn_standards_decay_% 0
_diffrn_standards_number 0
_exptl_absorpt_coefficient_mu 0.553
_exptl_absorpt_correction_T_max 0.8975
_exptl_absorpt_correction_T_min 0.8741
_exptl_absorpt_correction_type multi-scan
_exptl_absorpt_process_details '(SADABS; Sheldrick, 2000)'
_exptl_crystal_colour red
_exptl_crystal_density_diffrn 1.811
_exptl_crystal_density_method 'not measured'
_exptl_crystal_description block
_exptl_crystal_F_000 858
_exptl_crystal_size_max 0.25
_exptl_crystal_size_mid 0.20
_exptl_crystal_size_min 0.20
_refine_diff_density_max 0.409
_refine_diff_density_min -0.549
_refine_ls_extinction_method none
_refine_ls_goodness_of_fit_ref 0.977
_refine_ls_hydrogen_treatment constr
_refine_ls_matrix_type full
_refine_ls_number_parameters 479
_refine_ls_number_reflns 5274
_refine_ls_number_restraints 0
_refine_ls_restrained_S_all 0.977
_refine_ls_R_factor_all 0.0578
_refine_ls_R_factor_gt 0.0455
_refine_ls_shift/su_max 0.000
_refine_ls_shift/su_mean 0.000
_refine_ls_structure_factor_coef Fsqd
_refine_ls_weighting_details 'calc w=1/[\s^2^(Fo^2^)+(0.058P)^2^] where P=(Fo^2^+2Fc^2^)/3'
_refine_ls_weighting_scheme calc
_refine_ls_wR_factor_gt 0.1053
_refine_ls_wR_factor_ref 0.1100
_reflns_number_gt 4160
_reflns_number_total 5274
_reflns_threshold_expression I>2\s(I)
_cod_data_source_file fa1036.cif
_cod_data_source_block I
_cod_depositor_comments
;
The following automatic conversions were performed:
'_geom_bond_publ_flag' value 'Y' changed to 'y' according to
'/home/saulius/struct/CIF-dictionaries/cif_core.dic' dictionary named
'cif_core.dic' version 2.4.1 from 2010-06-29 (6 times).

Automatic conversion script
Id: cif_fix_enum 1527 2010-12-29 10:47:43Z saulius 

The following automatic conversions were performed:

'_geom_bond_publ_flag' value 'Y' changed to 'y' according to
/home/saulius/struct/CIF-dictionaries/cif_core.dic dictionary named
'cif_core.dic' version 2.4.1 from 2010-06-29 (6
times).

'_geom_angle_publ_flag' value 'Y' changed to 'y' according
to /home/saulius/struct/CIF-dictionaries/cif_core.dic dictionary
named 'cif_core.dic' version 2.4.1 from 2010-06-29 (15
times).

'_geom_torsion_publ_flag' value 'Y' changed to 'y' according
to /home/saulius/struct/CIF-dictionaries/cif_core.dic dictionary
named 'cif_core.dic' version 2.4.1 from 2010-06-29 (3
times).

'_geom_hbond_publ_flag' value 'Y' changed to 'y' according
to /home/saulius/struct/CIF-dictionaries/cif_core.dic dictionary
named 'cif_core.dic' version 2.4.1 from 2010-06-29 (22 times).

Automatic conversion script
Id: cif_fix_values 1715 2011-07-08 13:25:40Z adriana 
;
_cod_original_cell_volume 1528.3(5)
_cod_database_code 2013752
_cod_database_fobs_code 2013752

loop_
_symmetry_equiv_pos_as_xyz
'x, y, z'
'-x, -y, -z'

loop_
_atom_site_label
_atom_site_fract_x
_atom_site_fract_y
_atom_site_fract_z
_atom_site_U_iso_or_equiv
_atom_site_adp_type
_atom_site_calc_flag
_atom_site_refinement_flags
_atom_site_occupancy
_atom_site_disorder_assembly
_atom_site_disorder_group
_atom_site_type_symbol
Mn1 0.26973(5) 0.33181(4) 0.13314(3) 0.01802(14) Uani d . 1 . . Mn
N1 0.1220(3) 0.3343(2) 0.20574(18) 0.0203(6) Uani d . 1 . . N
H1 0.0276 0.2842 0.1700 0.024 Uiso calc R 1 . . H
N2 0.0191(3) 0.3822(2) 0.3351(2) 0.0286(6) Uani d . 1 . . N
H2A -0.0725 0.3292 0.2972 0.034 Uiso calc R 1 . . H
H2B 0.0335 0.4258 0.3975 0.034 Uiso calc R 1 . . H
N3 0.2738(3) 0.4796(2) 0.36239(19) 0.0262(6) Uani d . 1 . . N
H3 0.2743 0.5212 0.4220 0.031 Uiso calc R 1 . . H
N4 0.4211(3) 0.4511(2) 0.25510(18) 0.0209(6) Uani d . 1 . . N
H4 0.5150 0.4744 0.2510 0.025 Uiso calc R 1 . . H
N5 0.5320(3) 0.5868(2) 0.41870(19) 0.0306(7) Uani d . 1 . . N
H5A 0.6236 0.6077 0.4109 0.037 Uiso calc R 1 . . H
H5B 0.5205 0.6205 0.4767 0.037 Uiso calc R 1 . . H
C1 0.1359(3) 0.3964(3) 0.2980(2) 0.0220(7) Uani d . 1 . . C
C2 0.4118(3) 0.5047(2) 0.3433(2) 0.0224(7) Uani d . 1 . . C
N6 0.2130(3) 0.4427(2) 0.07551(18) 0.0207(6) Uani d . 1 . . N
H6 0.1875 0.4958 0.1141 0.025 Uiso calc R 1 . . H
N7 0.1430(3) 0.5095(2) -0.0566(2) 0.0289(6) Uani d . 1 . . N
H7A 0.0984 0.5522 -0.0238 0.035 Uiso calc R 1 . . H
H7B 0.1437 0.5086 -0.1176 0.035 Uiso calc R 1 . . H
N8 0.2746(3) 0.3816(2) -0.07158(19) 0.0227(6) Uani d . 1 . . N
H8 0.2386 0.3624 -0.1383 0.027 Uiso calc R 1 . . H
N9 0.4186(3) 0.3410(2) 0.06021(18) 0.0200(6) Uani d . 1 . . N
H9 0.5118 0.3421 0.0916 0.024 Uiso calc R 1 . . H
N10 0.4771(3) 0.3199(2) -0.0892(2) 0.0293(6) Uani d . 1 . . N
H10A 0.5560 0.2984 -0.0661 0.035 Uiso calc R 1 . . H
H10B 0.4547 0.3243 -0.1505 0.035 Uiso calc R 1 . . H
C3 0.2091(3) 0.4462(2) -0.0140(2) 0.0211(7) Uani d . 1 . . C
C4 0.3917(3) 0.3457(2) -0.0315(2) 0.0217(7) Uani d . 1 . . C
N11 0.3346(3) 0.2140(2) 0.17085(19) 0.0199(5) Uani d . 1 . . N
H11 0.3701 0.2268 0.2366 0.024 Uiso calc R 1 . . H
N12 0.4179(3) 0.0574(2) 0.1385(2) 0.0266(6) Uani d . 1 . . N
H12A 0.4814 0.0825 0.2018 0.032 Uiso calc R 1 . . H
H12B 0.4118 -0.0076 0.0943 0.032 Uiso calc R 1 . . H
N13 0.2369(3) 0.0721(2) 0.00952(18) 0.0199(6) Uani d . 1 . . N
H13 0.2555 0.0174 -0.0325 0.024 Uiso calc R 1 . . H
N14 0.1098(3) 0.2058(2) 0.01792(18) 0.0193(5) Uani d . 1 . . N
H14 0.0219 0.2172 -0.0054 0.023 Uiso calc R 1 . . H
N15 0.0056(3) 0.0296(2) -0.11539(19) 0.0237(6) Uani d . 1 . . N
H15A -0.0762 0.0463 -0.1422 0.028 Uiso calc R 1 . . H
H15B 0.0140 -0.0371 -0.1453 0.028 Uiso calc R 1 . . H
C5 0.1165(3) 0.1053(2) -0.0297(2) 0.0186(6) Uani d . 1 . . C
C6 0.3314(3) 0.1175(2) 0.1098(2) 0.0194(7) Uani d . 1 . . C
N16 0.0987(3) 0.8390(2) 0.5659(2) 0.0270(6) Uani d . 1 . . N
H16A 0.0249 0.8384 0.5934 0.032 Uiso calc R 1 . . H
H16B 0.1877 0.8358 0.5998 0.032 Uiso calc R 1 . . H
N17 -0.0553(3) 0.8495(2) 0.4233(2) 0.0298(6) Uani d . 1 . . N
H17A -0.1299 0.8490 0.4500 0.036 Uiso calc R 1 . . H
H17B -0.0692 0.8533 0.3620 0.036 Uiso calc R 1 . . H
N18 0.1872(3) 0.8458(2) 0.42912(19) 0.0246(6) Uani d . 1 . . N
H18 0.1574 0.8363 0.3639 0.030 Uiso calc R 1 . . H
N19 0.4153(3) 0.9236(2) 0.57026(19) 0.0261(6) Uani d . 1 . . N
H19A 0.5143 0.9335 0.5976 0.031 Uiso calc R 1 . . H
H19B 0.3667 0.9563 0.6077 0.031 Uiso calc R 1 . . H
N20 0.4079(3) 0.8099(2) 0.4155(2) 0.0263(6) Uani d . 1 . . N
H20A 0.5068 0.8183 0.4407 0.032 Uiso calc R 1 . . H
H20B 0.3547 0.7677 0.3509 0.032 Uiso calc R 1 . . H
C7 0.0760(3) 0.8447(3) 0.4745(2) 0.0225(7) Uani d . 1 . . C
C8 0.3404(3) 0.8600(3) 0.4737(2) 0.0222(7) Uani d . 1 . . C
N21 0.7110(3) 0.2101(2) 0.0802(2) 0.0244(6) Uani d . 1 . . N
O1 0.7321(3) 0.30816(18) 0.13895(16) 0.0307(5) Uani d . 1 . . O
O2 0.5951(2) 0.16052(19) 0.00081(17) 0.0327(6) Uani d . 1 . . O
O3 0.8082(2) 0.16062(18) 0.10169(18) 0.0318(6) Uani d . 1 . . O
N22 0.6568(3) 0.3131(2) 0.3958(2) 0.0245(6) Uani d . 1 . . N
O4 0.6754(2) 0.25013(19) 0.32034(16) 0.0310(5) Uani d . 1 . . O
O5 0.7708(2) 0.3715(2) 0.47552(17) 0.0349(6) Uani d . 1 . . O
O6 0.5238(2) 0.31558(19) 0.39233(17) 0.0301(5) Uani d . 1 . . O
N23 0.8362(3) 0.5831(2) 0.3120(2) 0.0309(7) Uani d . 1 . . N
O7 0.7125(3) 0.5779(2) 0.24814(18) 0.0402(6) Uani d . 1 . . O
O8 0.9560(3) 0.5959(2) 0.28914(19) 0.0427(6) Uani d . 1 . . O
O9 0.8314(3) 0.5750(2) 0.39474(18) 0.0437(6) Uani d . 1 . . O
N24 0.7762(3) 0.8825(2) 0.6299(2) 0.0265(6) Uani d . 1 . . N
O10 0.7169(2) 0.9387(2) 0.68310(17) 0.0340(6) Uani d . 1 . . O
O11 0.8824(3) 0.8512(2) 0.66983(18) 0.0371(6) Uani d . 1 . . O
O12 0.7287(3) 0.8562(2) 0.53412(17) 0.0416(6) Uani d . 1 . . O
N25 0.1679(3) 0.7363(2) 0.1652(2) 0.0252(6) Uani d . 1 . . N
O13 0.2391(3) 0.67981(19) 0.20335(17) 0.0341(6) Uani d . 1 . . O
O14 0.1249(3) 0.8077(2) 0.21814(17) 0.0352(6) Uani d . 1 . . O
O15 0.1383(3) 0.7204(2) 0.07225(17) 0.0339(6) Uani d . 1 . . O
N26 0.2725(3) 0.0783(2) 0.7437(2) 0.0306(7) Uani d . 1 . . N
O16 0.1725(3) 0.1214(2) 0.76133(18) 0.0399(6) Uani d . 1 . . O
O17 0.3379(3) 0.1043(2) 0.68261(18) 0.0380(6) Uani d . 1 . . O
O18 0.3074(3) 0.0120(2) 0.78622(19) 0.0491(7) Uani d . 1 . . O

loop_
_atom_site_aniso_label
_atom_site_aniso_U_11
_atom_site_aniso_U_22
_atom_site_aniso_U_33
_atom_site_aniso_U_12
_atom_site_aniso_U_13
_atom_site_aniso_U_23
Mn1 0.0186(2) 0.0161(2) 0.0171(3) 0.00619(19) 0.0036(2) 0.00460(19)
N1 0.0160(12) 0.0194(13) 0.0203(14) 0.0044(11) 0.0029(11) 0.0039(11)
N2 0.0258(14) 0.0309(16) 0.0235(15) 0.0063(12) 0.0106(13) 0.0022(12)
N3 0.0233(14) 0.0270(15) 0.0186(14) 0.0052(12) 0.0060(12) -0.0023(12)
N4 0.0169(13) 0.0203(14) 0.0227(14) 0.0053(11) 0.0054(12) 0.0055(11)
N5 0.0240(14) 0.0298(16) 0.0224(15) 0.0025(13) 0.0029(13) -0.0037(13)
C1 0.0238(16) 0.0211(17) 0.0224(17) 0.0122(14) 0.0053(15) 0.0075(14)
C2 0.0241(16) 0.0160(16) 0.0229(17) 0.0064(14) 0.0042(15) 0.0040(14)
N6 0.0230(13) 0.0181(13) 0.0217(14) 0.0101(11) 0.0066(12) 0.0059(11)
N7 0.0365(16) 0.0333(16) 0.0256(15) 0.0219(14) 0.0104(14) 0.0147(13)
N8 0.0260(14) 0.0255(14) 0.0155(13) 0.0114(12) 0.0029(12) 0.0069(11)
N9 0.0170(13) 0.0232(14) 0.0191(14) 0.0076(11) 0.0037(11) 0.0078(11)
N10 0.0299(15) 0.0377(17) 0.0260(15) 0.0169(13) 0.0108(13) 0.0139(13)
C3 0.0203(16) 0.0176(16) 0.0225(17) 0.0046(13) 0.0036(14) 0.0076(13)
C4 0.0211(16) 0.0139(15) 0.0244(18) 0.0015(13) 0.0057(14) 0.0042(13)
N11 0.0245(13) 0.0197(13) 0.0166(13) 0.0097(11) 0.0055(12) 0.0072(11)
N12 0.0333(15) 0.0262(15) 0.0198(14) 0.0176(13) 0.0024(13) 0.0062(12)
N13 0.0224(13) 0.0192(13) 0.0177(13) 0.0112(11) 0.0051(12) 0.0034(11)
N14 0.0168(12) 0.0193(14) 0.0205(14) 0.0070(11) 0.0041(11) 0.0062(11)
N15 0.0222(13) 0.0202(14) 0.0219(14) 0.0060(12) 0.0018(12) 0.0037(12)
C5 0.0213(16) 0.0195(16) 0.0152(16) 0.0047(13) 0.0074(14) 0.0079(13)
C6 0.0167(15) 0.0199(16) 0.0217(17) 0.0048(13) 0.0066(14) 0.0088(14)
N16 0.0190(13) 0.0386(16) 0.0272(16) 0.0123(12) 0.0083(12) 0.0147(13)
N17 0.0256(15) 0.0407(17) 0.0282(16) 0.0175(13) 0.0086(13) 0.0146(14)
N18 0.0237(14) 0.0325(15) 0.0189(14) 0.0120(12) 0.0055(12) 0.0103(12)
N19 0.0180(13) 0.0325(16) 0.0249(15) 0.0087(12) 0.0070(12) 0.0061(13)
N20 0.0209(13) 0.0307(15) 0.0246(15) 0.0118(12) 0.0050(12) 0.0053(12)
C7 0.0232(17) 0.0214(17) 0.0219(17) 0.0093(14) 0.0056(15) 0.0062(14)
C8 0.0182(16) 0.0227(17) 0.0266(18) 0.0060(14) 0.0061(15) 0.0124(15)
N21 0.0239(14) 0.0228(15) 0.0276(15) 0.0078(12) 0.0096(13) 0.0099(13)
O1 0.0390(13) 0.0193(12) 0.0302(13) 0.0113(11) 0.0102(12) 0.0034(10)
O2 0.0235(12) 0.0309(13) 0.0328(14) 0.0099(11) -0.0004(11) 0.0028(11)
O3 0.0241(12) 0.0226(12) 0.0428(15) 0.0114(10) 0.0008(11) 0.0087(11)
N22 0.0288(15) 0.0236(15) 0.0213(15) 0.0107(13) 0.0056(13) 0.0091(12)
O4 0.0332(13) 0.0362(14) 0.0209(12) 0.0140(11) 0.0094(11) 0.0039(10)
O5 0.0274(12) 0.0375(14) 0.0236(13) 0.0102(11) -0.0024(11) -0.0033(11)
O6 0.0237(12) 0.0394(14) 0.0276(13) 0.0154(11) 0.0070(11) 0.0096(11)
N23 0.0317(16) 0.0269(16) 0.0299(17) 0.0045(13) 0.0093(15) 0.0100(13)
O7 0.0270(13) 0.0558(17) 0.0344(15) 0.0043(12) 0.0036(12) 0.0262(13)
O8 0.0346(14) 0.0497(16) 0.0471(16) 0.0138(12) 0.0207(13) 0.0169(13)
O9 0.0399(14) 0.0645(18) 0.0314(15) 0.0164(13) 0.0108(13) 0.0268(13)
N24 0.0201(14) 0.0284(15) 0.0254(16) 0.0038(12) 0.0045(13) 0.0080(13)
O10 0.0301(13) 0.0402(14) 0.0285(13) 0.0184(11) 0.0086(11) 0.0025(11)
O11 0.0356(13) 0.0530(16) 0.0350(14) 0.0277(13) 0.0152(12) 0.0195(12)
O12 0.0264(13) 0.0694(18) 0.0230(14) 0.0162(13) 0.0061(11) 0.0094(13)
N25 0.0241(14) 0.0248(15) 0.0235(15) 0.0080(12) 0.0040(13) 0.0075(12)
O13 0.0410(14) 0.0353(14) 0.0264(13) 0.0246(12) 0.0015(12) 0.0090(11)
O14 0.0507(15) 0.0371(14) 0.0282(13) 0.0299(12) 0.0157(12) 0.0112(11)
O15 0.0425(14) 0.0390(14) 0.0221(13) 0.0208(12) 0.0073(12) 0.0105(11)
N26 0.0306(15) 0.0314(16) 0.0209(15) 0.0103(14) 0.0003(13) 0.0035(13)
O16 0.0446(14) 0.0576(17) 0.0417(15) 0.0359(14) 0.0257(13) 0.0270(13)
O17 0.0395(14) 0.0442(15) 0.0424(15) 0.0189(12) 0.0263(13) 0.0182(12)
O18 0.0686(18) 0.0501(17) 0.0371(15) 0.0358(15) 0.0074(15) 0.0230(14)

loop_
_atom_type_symbol
_atom_type_description
_atom_type_scat_dispersion_real
_atom_type_scat_dispersion_imag
_atom_type_scat_source
C C 0.0033 0.0000 'International Tables Vol C Tables 4.2.6.8 and 6.1.1.4'
H H 0.0000 0.0000 'International Tables Vol C Tables 4.2.6.8 and 6.1.1.4'
N N 0.0061 0.0000 'International Tables Vol C Tables 4.2.6.8 and 6.1.1.4'
O O 0.0106 0.0000 'International Tables Vol C Tables 4.2.6.8 and 6.1.1.4'
Mn Mn 0.3368 0.0000 'International Tables Vol C Tables 4.2.6.8 and 6.1.1.4'

loop_
_geom_angle_atom_site_label_1
_geom_angle_atom_site_label_2
_geom_angle_atom_site_label_3
_geom_angle
_geom_angle_publ_flag
N4 Mn1 N11 91.80(10) y
N4 Mn1 N14 175.03(10) y
N11 Mn1 N14 85.68(10) y
N4 Mn1 N1 86.43(10) y
N11 Mn1 N1 96.47(10) y
N14 Mn1 N1 89.59(10) y
N4 Mn1 N9 91.95(10) y
N11 Mn1 N9 87.65(10) y
N14 Mn1 N9 92.22(10) y
N1 Mn1 N9 175.62(10) y
N4 Mn1 N6 92.87(10) y
N11 Mn1 N6 170.82(10) y
N14 Mn1 N6 90.22(10) y
N1 Mn1 N6 91.70(10) y
N9 Mn1 N6 84.30(10) y
C1 N1 Mn1 132.2(2) ?
C1 N1 H1 113.9 ?
Mn1 N1 H1 113.9 ?
C1 N2 H2A 120.0 ?
C1 N2 H2B 120.0 ?
H2A N2 H2B 120.0 ?
C1 N3 C2 126.2(3) ?
C1 N3 H3 116.9 ?
C2 N3 H3 116.9 ?
C2 N4 Mn1 132.4(2) ?
C2 N4 H4 113.8 ?
Mn1 N4 H4 113.8 ?
C2 N5 H5A 120.0 ?
C2 N5 H5B 120.0 ?
H5A N5 H5B 120.0 ?
N1 C1 N2 122.9(3) ?
N1 C1 N3 121.2(3) ?
N2 C1 N3 115.9(3) ?
N4 C2 N5 123.0(3) ?
N4 C2 N3 121.4(3) ?
N5 C2 N3 115.5(3) ?
C3 N6 Mn1 126.6(2) ?
C3 N6 H6 116.7 ?
Mn1 N6 H6 116.7 ?
C3 N7 H7A 120.0 ?
C3 N7 H7B 120.0 ?
H7A N7 H7B 120.0 ?
C4 N8 C3 124.0(3) ?
C4 N8 H8 118.0 ?
C3 N8 H8 118.0 ?
C4 N9 Mn1 125.5(2) ?
C4 N9 H9 117.2 ?
Mn1 N9 H9 117.2 ?
C4 N10 H10A 120.0 ?
C4 N10 H10B 120.0 ?
H10A N10 H10B 120.0 ?
N6 C3 N7 123.7(3) ?
N6 C3 N8 120.6(3) ?
N7 C3 N8 115.7(3) ?
N9 C4 N10 123.2(3) ?
N9 C4 N8 120.5(3) ?
N10 C4 N8 116.3(3) ?
C6 N11 Mn1 127.0(2) ?
C6 N11 H11 116.5 ?
Mn1 N11 H11 116.5 ?
C6 N12 H12A 120.0 ?
C6 N12 H12B 120.0 ?
H12A N12 H12B 120.0 ?
C5 N13 C6 124.8(2) ?
C5 N13 H13 117.6 ?
C6 N13 H13 117.6 ?
C5 N14 Mn1 127.7(2) ?
C5 N14 H14 116.1 ?
Mn1 N14 H14 116.1 ?
C5 N15 H15A 120.0 ?
C5 N15 H15B 120.0 ?
H15A N15 H15B 120.0 ?
N14 C5 N15 122.5(3) ?
N14 C5 N13 120.6(3) ?
N15 C5 N13 116.8(3) ?
N11 C6 N12 123.3(3) ?
N11 C6 N13 120.9(3) ?
N12 C6 N13 115.8(3) ?
C7 N16 H16A 120.0 ?
C7 N16 H16B 120.0 ?
H16A N16 H16B 120.0 ?
C7 N17 H17A 120.0 ?
C7 N17 H17B 120.0 ?
H17A N17 H17B 120.0 ?
C7 N18 C8 127.3(3) ?
C7 N18 H18 116.3 ?
C8 N18 H18 116.3 ?
C8 N19 H19A 120.0 ?
C8 N19 H19B 120.0 ?
H19A N19 H19B 120.0 ?
C8 N20 H20A 120.0 ?
C8 N20 H20B 120.0 ?
H20A N20 H20B 120.0 ?
N17 C7 N16 120.8(3) ?
N17 C7 N18 117.3(3) ?
N16 C7 N18 121.9(3) ?
N20 C8 N19 122.0(3) ?
N20 C8 N18 117.1(3) ?
N19 C8 N18 120.8(3) ?
O1 N21 O2 120.5(2) ?
O1 N21 O3 119.5(3) ?
O2 N21 O3 119.9(2) ?
O4 N22 O5 119.8(2) ?
O4 N22 O6 120.1(3) ?
O5 N22 O6 120.1(3) ?
O8 N23 O9 122.6(3) ?
O8 N23 O7 118.9(3) ?
O9 N23 O7 118.5(3) ?
O10 N24 O11 120.6(3) ?
O10 N24 O12 120.1(3) ?
O11 N24 O12 119.3(3) ?
O14 N25 O13 121.0(3) ?
O14 N25 O15 119.3(2) ?
O13 N25 O15 119.6(3) ?
O18 N26 O16 120.5(3) ?
O18 N26 O17 120.7(3) ?
O16 N26 O17 118.9(3) ?

loop_
_geom_bond_atom_site_label_1
_geom_bond_atom_site_label_2
_geom_bond_site_symmetry_2
_geom_bond_distance
_geom_bond_publ_flag
Mn1 N4 . 1.918(2) y
Mn1 N11 . 1.924(2) y
Mn1 N14 . 1.931(2) y
Mn1 N1 . 1.937(2) y
Mn1 N9 . 1.947(2) y
Mn1 N6 . 1.952(2) y
N1 C1 . 1.309(4) ?
N1 H1 . 0.8800 ?
N2 C1 . 1.330(4) ?
N2 H2A . 0.8800 ?
N2 H2B . 0.8800 ?
N3 C1 . 1.362(4) ?
N3 C2 . 1.371(4) ?
N3 H3 . 0.8800 ?
N4 C2 . 1.310(4) ?
N4 H4 . 0.8800 ?
N5 C2 . 1.321(4) ?
N5 H5A . 0.8800 ?
N5 H5B . 0.8800 ?
N6 C3 . 1.299(4) ?
N6 H6 . 0.8800 ?
N7 C3 . 1.329(3) ?
N7 H7A . 0.8800 ?
N7 H7B . 0.8800 ?
N8 C4 . 1.364(4) ?
N8 C3 . 1.376(4) ?
N8 H8 . 0.8800 ?
N9 C4 . 1.309(4) ?
N9 H9 . 0.8800 ?
N10 C4 . 1.328(4) ?
N10 H10A . 0.8800 ?
N10 H10B . 0.8800 ?
N11 C6 . 1.298(4) ?
N11 H11 . 0.8800 ?
N12 C6 . 1.327(3) ?
N12 H12A . 0.8800 ?
N12 H12B . 0.8800 ?
N13 C5 . 1.362(3) ?
N13 C6 . 1.372(4) ?
N13 H13 . 0.8800 ?
N14 C5 . 1.311(4) ?
N14 H14 . 0.8800 ?
N15 C5 . 1.330(4) ?
N15 H15A . 0.8800 ?
N15 H15B . 0.8800 ?
N16 C7 . 1.311(4) ?
N16 H16A . 0.8800 ?
N16 H16B . 0.8800 ?
N17 C7 . 1.304(4) ?
N17 H17A . 0.8800 ?
N17 H17B . 0.8800 ?
N18 C7 . 1.364(4) ?
N18 C8 . 1.372(4) ?
N18 H18 . 0.8800 ?
N19 C8 . 1.312(4) ?
N19 H19A . 0.8800 ?
N19 H19B . 0.8800 ?
N20 C8 . 1.305(4) ?
N20 H20A . 0.8800 ?
N20 H20B . 0.8800 ?
N21 O1 . 1.245(3) ?
N21 O2 . 1.247(3) ?
N21 O3 . 1.266(3) ?
N22 O4 . 1.249(3) ?
N22 O5 . 1.250(3) ?
N22 O6 . 1.252(3) ?
N23 O8 . 1.235(3) ?
N23 O9 . 1.239(3) ?
N23 O7 . 1.272(3) ?
N24 O10 . 1.240(3) ?
N24 O11 . 1.243(3) ?
N24 O12 . 1.265(3) ?
N25 O14 . 1.243(3) ?
N25 O13 . 1.250(3) ?
N25 O15 . 1.252(3) ?
N26 O18 . 1.239(3) ?
N26 O16 . 1.250(3) ?
N26 O17 . 1.259(3) ?

loop_
_geom_hbond_atom_site_label_D
_geom_hbond_atom_site_label_H
_geom_hbond_atom_site_label_A
_geom_hbond_site_symmetry_A
_geom_hbond_distance_DH
_geom_hbond_distance_HA
_geom_hbond_distance_DA
_geom_hbond_angle_DHA
_geom_hbond_publ_flag
N20 H20B O13 . 0.88 1.99 2.866(3) 177 y
N20 H20A O12 . 0.88 2.05 2.906(3) 165 y
N19 H19B O17 1_565 0.88 2.03 2.818(3) 148 y
N19 H19A O10 . 0.88 1.98 2.841(3) 165 y
N18 H18 O14 . 0.88 1.97 2.839(3) 170 y
N17 H17B O16 2_566 0.88 1.97 2.792(3) 156 y
N17 H17A O12 1_455 0.88 2.01 2.883(3) 170 y
N16 H16A O11 1_455 0.88 1.94 2.820(3) 173 y
N16 H16B O4 2_666 0.88 2.21 3.017(3) 152 y
N14 H14 O15 2_565 0.88 2.04 2.894(3) 162 y
N13 H13 O3 2_655 0.88 2.08 2.841(3) 144 y
N12 H12B O2 2_655 0.88 2.04 2.919(3) 177 y
N11 H11 O6 . 0.88 2.16 2.984(3) 157 y
N9 H9 O1 . 0.88 2.21 3.077(3) 167 y
N7 H7B O8 2_665 0.88 2.29 3.060(4) 146 y
N7 H7A O15 . 0.88 2.10 2.854(3) 143 y
N6 H6 O13 . 0.88 2.22 3.009(3) 150 y
N5 H5B O6 2_666 0.88 2.04 2.913(3) 175 y
N5 H5A O9 . 0.88 2.16 2.961(4) 152 y
N4 H4 O7 . 0.88 2.00 2.848(3) 160 y
N3 H3 O5 2_666 0.88 1.94 2.788(3) 161 y
N1 H1 O3 1_455 0.88 2.06 2.934(3) 173 y

loop_
_geom_torsion_atom_site_label_1
_geom_torsion_atom_site_label_2
_geom_torsion_atom_site_label_3
_geom_torsion_atom_site_label_4
_geom_torsion
_geom_torsion_publ_flag
N4 Mn1 N1 C1 0.6(3) y
N11 Mn1 N1 C1 92.0(3) ?
N14 Mn1 N1 C1 177.6(3) ?
N6 Mn1 N1 C1 -92.2(3) ?
N11 Mn1 N4 C2 -97.4(3) ?
N1 Mn1 N4 C2 -1.1(3) ?
N9 Mn1 N4 C2 174.9(3) ?
N6 Mn1 N4 C2 90.5(3) ?
Mn1 N1 C1 N2 -177.9(2) ?
Mn1 N1 C1 N3 1.3(4) ?
C2 N3 C1 N1 -3.5(5) ?
C2 N3 C1 N2 175.8(3) ?
Mn1 N4 C2 N5 -179.4(2) ?
Mn1 N4 C2 N3 -0.5(4) ?
C1 N3 C2 N4 3.1(5) ?
C1 N3 C2 N5 -177.9(3) ?
N4 Mn1 N6 C3 127.5(3) ?
N14 Mn1 N6 C3 -56.4(3) ?
N1 Mn1 N6 C3 -146.0(2) ?
N9 Mn1 N6 C3 35.8(2) y
N4 Mn1 N9 C4 -133.0(2) ?
N11 Mn1 N9 C4 135.3(2) ?
N14 Mn1 N9 C4 49.7(2) ?
N6 Mn1 N9 C4 -40.3(2) ?
Mn1 N6 C3 N7 167.2(2) ?
Mn1 N6 C3 N8 -12.3(4) ?
C4 N8 C3 N6 -25.0(4) ?
C4 N8 C3 N7 155.5(3) ?
Mn1 N9 C4 N10 -160.6(2) ?
Mn1 N9 C4 N8 21.4(4) ?
C3 N8 C4 N9 20.2(4) ?
C3 N8 C4 N10 -157.9(3) ?
N4 Mn1 N11 C6 -148.9(2) ?
N14 Mn1 N11 C6 35.4(2) y
N1 Mn1 N11 C6 124.5(2) ?
N9 Mn1 N11 C6 -57.0(2) ?
N11 Mn1 N14 C5 -30.2(2) ?
N1 Mn1 N14 C5 -126.7(2) ?
N9 Mn1 N14 C5 57.2(2) ?
N6 Mn1 N14 C5 141.6(2) ?
Mn1 N14 C5 N15 -172.3(2) ?
Mn1 N14 C5 N13 10.1(4) ?
C6 N13 C5 N14 20.5(4) ?
C6 N13 C5 N15 -157.2(3) ?
Mn1 N11 C6 N12 159.1(2) ?
Mn1 N11 C6 N13 -20.4(4) ?
C5 N13 C6 N11 -15.4(4) ?
C5 N13 C6 N12 165.1(3) ?
C8 N18 C7 N17 168.7(3) ?
C8 N18 C7 N16 -11.3(5) ?
C7 N18 C8 N20 150.3(3) ?
C7 N18 C8 N19 -31.3(5) ?
